data_7222355
loop_
_publ_author_name
'Lian, Zhaoxun'
'Jiang, Kai'
'Lou, Tianjun'

_publ_section_title
;
 Structures and third-order nonlinear optical properties of two
 three-dimensional Cd(ii) coordination polymers with trinodal (3, 4, 5)
 and dinodal (4, 5) connected network topologies
;
_journal_issue 101
_journal_name_full 'RSC Adv.'
_journal_page_first 82781
_journal_paper_doi 10.1039/C5RA14734D
_journal_volume 5
_journal_year 2015
_chemical_formula_moiety '0.25(C344 H296 Cd12 N80 O56 S8), 1.5(H4 O2)'
_chemical_formula_sum 'C86 H80 Cd3 N20 O17 S2'
_chemical_formula_weight 2067.02
_chemical_name_systematic
;
 ? 
;
_space_group_crystal_system monoclinic
_space_group_IT_number 15
_space_group_name_Hall '-C 2yc'
_space_group_name_H-M_alt 'C 1 2/c 1'
_symmetry_space_group_name_Hall '-C 2yc'
_symmetry_space_group_name_H-M 'C 1 2/c 1'
_atom_sites_solution_hydrogens mixed
_audit_creation_date 2015-09-01
_audit_creation_method
;
Olex2 1.2-beta
(compiled 2015.08.17 svn.r3210 for OlexSys, GUI svn.r5083)
;
_audit_update_record
;
2015-09-11 deposited with the CCDC.
2015-09-23 downloaded from the CCDC.
;
_cell_angle_alpha 90
_cell_angle_beta 109.550(5)
_cell_angle_gamma 90
_cell_formula_units_Z 4
_cell_length_a 37.955(10)
_cell_length_b 10.455(5)
_cell_length_c 24.091(5)
_cell_measurement_reflns_used 4875
_cell_measurement_temperature 293(2)
_cell_measurement_theta_max 24.09
_cell_measurement_theta_min 2.29
_cell_volume 9009(5)
_computing_cell_refinement 'Bruker SMART (Bruker, 2007)'
_computing_data_collection 'Bruker SMART (Bruker, 2007)'
_computing_data_reduction 'Bruker SMART (Bruker, 2007)'
_computing_molecular_graphics 'Olex2 (Dolomanov et al., 2009)'
_computing_publication_material 'Olex2 (Dolomanov et al., 2009)'
_computing_structure_refinement 'ShelXL (Sheldrick, 2015)'
_computing_structure_solution 'ShelXT (Sheldrick, 2015)'
_diffrn_ambient_temperature 293(2)
_diffrn_measured_fraction_theta_full 0.999
_diffrn_measured_fraction_theta_max 0.969
_diffrn_measurement_device_type 'CCD area detector'
_diffrn_measurement_method 'phi and omega scans'
_diffrn_radiation_monochromator graphite
_diffrn_radiation_type MoK\a
_diffrn_radiation_wavelength 0.71069
_diffrn_reflns_av_R_equivalents 0.0682
_diffrn_reflns_av_unetI/netI 0.0807
_diffrn_reflns_laue_measured_fraction_full 0.999
_diffrn_reflns_laue_measured_fraction_max 0.969
_diffrn_reflns_limit_h_max 43
_diffrn_reflns_limit_h_min -50
_diffrn_reflns_limit_k_max 13
_diffrn_reflns_limit_k_min -13
_diffrn_reflns_limit_l_max 30
_diffrn_reflns_limit_l_min -27
_diffrn_reflns_number 27802
_diffrn_reflns_point_group_measured_fraction_full 0.999
_diffrn_reflns_point_group_measured_fraction_max 0.969
_diffrn_reflns_theta_full 25.240
_diffrn_reflns_theta_max 28.409
_diffrn_reflns_theta_min 1.794
_exptl_absorpt_coefficient_mu 0.825
_exptl_absorpt_correction_T_max 0.65
_exptl_absorpt_correction_T_min 0.61
_exptl_absorpt_correction_type multi-scan
_exptl_absorpt_process_details 'SADABS (Bruker, 2007)'
_exptl_crystal_colour Colourless
_exptl_crystal_density_diffrn 1.524
_exptl_crystal_density_method 'not measured'
_exptl_crystal_description Block
_exptl_crystal_F_000 4192
_exptl_crystal_size_max 0.33
_exptl_crystal_size_mid 0.31
_exptl_crystal_size_min 0.26
_refine_diff_density_max 1.639
_refine_diff_density_min -2.019
_refine_diff_density_rms 0.121
_refine_ls_extinction_method none
_refine_ls_goodness_of_fit_ref 1.059
_refine_ls_hydrogen_treatment constr
_refine_ls_matrix_type full
_refine_ls_number_parameters 518
_refine_ls_number_reflns 10960
_refine_ls_number_restraints 0
_refine_ls_restrained_S_all 1.059
_refine_ls_R_factor_all 0.1170
_refine_ls_R_factor_gt 0.0729
_refine_ls_shift/su_max 0.001
_refine_ls_shift/su_mean 0.000
_refine_ls_structure_factor_coef Fsqd
_refine_ls_weighting_details 'w=1/[\s^2^(Fo^2^)+(0.1039P)^2^+23.7831P] where P=(Fo^2^+2Fc^2^)/3'
_refine_ls_weighting_scheme calc
_refine_ls_wR_factor_gt 0.1934
_refine_ls_wR_factor_ref 0.2213
_reflns_Friedel_coverage 0.000
_reflns_number_gt 6777
_reflns_number_total 10960
_reflns_threshold_expression 'I > 2\s(I)'
_cod_data_source_file c5ra14734d1.cif
_cod_data_source_block 22
_cod_database_code 7222355
_shelx_space_group_comment
;
The symmetry employed for this shelxl refinement is uniquely defined
by the following loop, which should always be used as a source of
symmetry information in preference to the above space-group names.
They are only intended as comments.
;
_olex2_refinement_description
;
1. Fixed Uiso
 At 1.2 times of:
  All C(H) groups, All C(H,H) groups, All C(H,H,H,H) groups, All O(H,H) groups
2. Uiso/Uaniso restraints and constraints
Uanis(N1) = Uanis(C1) = Uanis(N2) = Uanis(C2) = Uanis(C3)
Uanis(C20) = Uanis(C21) = Uanis(C22) = Uanis(C23) = Uanis(C24) = Uanis(C25)
Uanis(C40) = Uanis(C41) = Uanis(C42) = Uanis(C43) = Uanis(C44) = Uanis(C45)
Uanis(N10) = Uanis(C38) = Uanis(N10A) = Uanis(C38A)
3. Others
 Fixed Sof: H8A(0.5) H8B(0.5) H37(0.5) H37A(0.5) H39(0.5) H39A(0.5) C40(0.5)
 H40A(0.25) H40B(0.25) H40C(0.25) H40D(0.25) C41(0.5) C42(0.5) H42(0.5)
 C43(0.5) H43(0.5) C44(0.5) H44(0.5) C45(0.5) C46(0.5) H46(0.5) C47(0.5)
 H47A(0.25) H47B(0.25) H47C(0.25) H47D(0.25) N10(0.5) C38(0.5) C38A(0.5)
 N10A(0.5)
4.a Riding coordinates:
 O8(H8A,H8B), O9(H9A,H9B)
4.b Secondary CH2 refined with riding coordinates:
 C4(H4A,H4B), C11(H11A,H11B), C18(H18A,H18B), C25(H25A,H25B), C40(H40A,H40B),
 C40(H40C,H40D), C47(H47A,H47B), C47(H47C,H47D)
4.c Aromatic/amide H refined with riding coordinates:
 C1(H1), C2(H2), C3(H3), C6(H6), C8(H8), C9(H9), C10(H10), C12(H12), C13(H13),
 C14(H14), C15(H15), C16(H16), C17(H17), C20(H20), C22(H22), C23(H23), C24(H24),
  C26(H26), C27(H27), C28(H28), C30(H30), C32(H32), C34(H34), C37(H37),
 C37(H37A), C39(H39), C39(H39A), C42(H42), C43(H43), C44(H44), C46(H46)
4.d Fitted hexagon refined as free rotating group:
 C41(C42,C43,C44,C45,C46)
;
_shelx_shelxl_version_number 2014/7
_olex2_submission_special_instructions 'No special instructions were received'

loop_
_space_group_symop_operation_xyz
'x, y, z'
'-x, y, -z+1/2'
'x+1/2, y+1/2, z'
'-x+1/2, y+1/2, -z+1/2'
'-x, -y, -z'
'x, -y, z-1/2'
'-x+1/2, -y+1/2, -z'
'x+1/2, -y+1/2, z-1/2'

loop_
_atom_site_label
_atom_site_type_symbol
_atom_site_fract_x
_atom_site_fract_y
_atom_site_fract_z
_atom_site_U_iso_or_equiv
_atom_site_adp_type
_atom_site_occupancy
_atom_site_site_symmetry_order
_atom_site_calc_flag
_atom_site_refinement_flags_posn
_atom_site_refinement_flags_adp
_atom_site_refinement_flags_occupancy
_atom_site_disorder_assembly
_atom_site_disorder_group
Cd1 Cd 0.17614(2) 0.30953(4) 0.23651(2) 0.03719(15) Uani 1 1 d . . . . .
Cd2 Cd 0.5000 0.43131(8) 0.7500 0.0822(3) Uani 1 2 d S T P . .
S1 S 0.07670(7) -0.17135(15) 0.35986(9) 0.0626(5) Uani 1 1 d . . . . .
O1 O 0.18027(13) 0.0372(4) 0.2176(2) 0.0607(12) Uani 1 1 d . . . . .
O2 O 0.15665(14) 0.1423(4) 0.2782(2) 0.0591(12) Uani 1 1 d . . . . .
O3 O 0.17603(13) -0.4490(4) 0.2261(2) 0.0569(12) Uani 1 1 d . . . . .
O4 O 0.13688(12) -0.5421(4) 0.26419(19) 0.0493(10) Uani 1 1 d . . . . .
O5 O 0.0761(3) -0.2924(6) 0.3859(4) 0.135(3) Uani 1 1 d . . . . .
O6 O 0.0936(3) -0.0797(8) 0.4055(3) 0.141(3) Uani 1 1 d . . . . .
O7 O 0.0429(2) -0.1279(10) 0.3195(3) 0.150(4) Uani 1 1 d . . . . .
O8 O 0.0000 0.6314(10) 0.2500 0.123(4) Uani 1 2 d S T P . .
H8A H -0.0207 0.6246 0.2560 0.147 Uiso 0.5 1 d R . . . .
H8B H 0.0074 0.7086 0.2550 0.147 Uiso 0.5 1 d R . . . .
O9 O 0.05628(17) 0.4929(8) 0.2019(3) 0.114(2) Uani 1 1 d . . . . .
H9A H 0.0409 0.5311 0.2150 0.137 Uiso 1 1 d R . . . .
H9B H 0.0792 0.4884 0.2052 0.137 Uiso 1 1 d R . . . .
N1 N 0.22497(16) 0.3394(8) 0.3277(3) 0.0784(10) Uani 1 1 d . . . . .
N2 N 0.28137(15) 0.3713(8) 0.3935(3) 0.0784(10) Uani 1 1 d . . . . .
N3 N 0.41321(19) 0.1700(6) 0.6405(3) 0.0694(18) Uani 1 1 d . . . . .
N4 N 0.4632(3) 0.2744(6) 0.6912(3) 0.086(2) Uani 1 1 d . . . . .
N5 N 0.13014(13) 0.2864(5) 0.1420(2) 0.0426(11) Uani 1 1 d . . . . .
N6 N 0.08361(14) 0.3231(5) 0.0584(2) 0.0517(13) Uani 1 1 d . . . . .
N7 N -0.06445(16) 0.1117(7) -0.1531(2) 0.0622(16) Uani 1 1 d . . . . .
N8 N -0.03655(18) -0.0092(6) -0.2003(2) 0.0648(16) Uani 1 1 d . . . . .
N9 N 0.22227(14) 0.3195(5) 0.1937(2) 0.0455(12) Uani 1 1 d . . . . .
C1 C 0.26046(19) 0.3564(10) 0.3370(3) 0.0784(10) Uani 1 1 d . . . . .
H1 H 0.2705 0.3581 0.3067 0.094 Uiso 1 1 calc R . . . .
C2 C 0.2231(2) 0.3275(9) 0.3818(3) 0.0784(10) Uani 1 1 d . . . . .
H2 H 0.2019 0.3047 0.3907 0.094 Uiso 1 1 calc R . . . .
C3 C 0.25806(19) 0.3548(10) 0.4227(3) 0.0784(10) Uani 1 1 d . . . . .
H3 H 0.2639 0.3604 0.4633 0.094 Uiso 1 1 calc R . . . .
C4 C 0.32246(18) 0.3812(7) 0.4198(3) 0.0613(19) Uani 1 1 d . . . . .
H4A H 0.3289 0.4528 0.4469 0.074 Uiso 1 1 calc R . . . .
H4B H 0.3332 0.3964 0.3890 0.074 Uiso 1 1 calc R . . . .
C5 C 0.33836(16) 0.2591(6) 0.4522(3) 0.0475(14) Uani 1 1 d . . . . .
C6 C 0.35009(17) 0.2561(7) 0.5142(3) 0.0507(15) Uani 1 1 d . . . . .
H6 H 0.3500 0.3309 0.5350 0.061 Uiso 1 1 calc R . . . .
C7 C 0.36183(19) 0.1418(8) 0.5444(4) 0.0655(19) Uani 1 1 d . . . . .
C8 C 0.3620(2) 0.0313(9) 0.5123(5) 0.087(3) Uani 1 1 d . . . . .
H8 H 0.3698 -0.0458 0.5318 0.104 Uiso 1 1 calc R . . . .
C9 C 0.3505(2) 0.0363(9) 0.4515(5) 0.086(3) Uani 1 1 d . . . . .
H9 H 0.3503 -0.0387 0.4306 0.104 Uiso 1 1 calc R . . . .
C10 C 0.33953(18) 0.1483(9) 0.4211(3) 0.069(2) Uani 1 1 d . . . . .
H10 H 0.3330 0.1501 0.3803 0.083 Uiso 1 1 calc R . . . .
C11 C 0.3734(2) 0.1386(12) 0.6112(4) 0.098(3) Uani 1 1 d . . . . .
H11A H 0.3583 0.1990 0.6238 0.118 Uiso 1 1 calc R . . . .
H11B H 0.3686 0.0539 0.6235 0.118 Uiso 1 1 calc R . . . .
C12 C 0.4276(4) 0.2747(10) 0.6704(5) 0.119(5) Uani 1 1 d . . . . .
H12 H 0.4131 0.3421 0.6757 0.143 Uiso 1 1 calc R . . . .
C13 C 0.4736(3) 0.1616(8) 0.6757(4) 0.081(2) Uani 1 1 d . . . . .
H13 H 0.4982 0.1342 0.6848 0.097 Uiso 1 1 calc R . . . .
C14 C 0.4432(3) 0.0935(8) 0.6450(4) 0.083(3) Uani 1 1 d . . . . .
H14 H 0.4427 0.0113 0.6300 0.100 Uiso 1 1 calc R . . . .
C15 C 0.09945(17) 0.3566(7) 0.1162(3) 0.0548(17) Uani 1 1 d . . . . .
H15 H 0.0902 0.4194 0.1350 0.066 Uiso 1 1 calc R . . . .
C16 C 0.13320(17) 0.2086(5) 0.0983(3) 0.0438(13) Uani 1 1 d . . . . .
H16 H 0.1523 0.1496 0.1031 0.053 Uiso 1 1 calc R . . . .
C17 C 0.10453(17) 0.2283(6) 0.0466(3) 0.0487(15) Uani 1 1 d . . . . .
H17 H 0.1003 0.1860 0.0110 0.058 Uiso 1 1 calc R . . . .
C18 C 0.0507(2) 0.3827(8) 0.0144(4) 0.075(2) Uani 1 1 d . . . . .
H18A H 0.0550 0.3881 -0.0231 0.090 Uiso 1 1 calc R . . . .
H18B H 0.0478 0.4691 0.0268 0.090 Uiso 1 1 calc R . . . .
C19 C 0.01455(19) 0.3077(8) 0.0059(3) 0.070(2) Uani 1 1 d . . . . .
C20 C -0.0119(2) 0.2979(10) -0.0510(4) 0.0907(12) Uani 1 1 d . . . . .
H20 H -0.0067 0.3348 -0.0825 0.109 Uiso 1 1 calc R . . . .
C21 C -0.0456(2) 0.2352(12) -0.0614(3) 0.0907(12) Uani 1 1 d . . . . .
C22 C -0.0531(2) 0.1763(10) -0.0154(4) 0.0907(12) Uani 1 1 d . . . . .
H22 H -0.0753 0.1317 -0.0225 0.109 Uiso 1 1 calc R . . . .
C23 C -0.0276(2) 0.1833(10) 0.0418(4) 0.0907(12) Uani 1 1 d . . . . .
H23 H -0.0331 0.1462 0.0730 0.109 Uiso 1 1 calc R . . . .
C24 C 0.0065(2) 0.2468(12) 0.0515(4) 0.0907(12) Uani 1 1 d . . . . .
H24 H 0.0241 0.2483 0.0893 0.109 Uiso 1 1 calc R . . . .
C25 C -0.0724(2) 0.2222(11) -0.1239(3) 0.0907(12) Uani 1 1 d . . . . .
H25A H -0.0977 0.2162 -0.1232 0.109 Uiso 1 1 calc R . . . .
H25B H -0.0708 0.2982 -0.1460 0.109 Uiso 1 1 calc R . . . .
C26 C -0.0398(2) 0.1064(7) -0.1810(3) 0.0627(19) Uani 1 1 d . . . . .
H26 H -0.0263 0.1767 -0.1864 0.075 Uiso 1 1 calc R . . . .
C27 C -0.0785(3) -0.0105(10) -0.1552(4) 0.084(3) Uani 1 1 d . . . . .
H27 H -0.0965 -0.0373 -0.1393 0.101 Uiso 1 1 calc R . . . .
C28 C -0.0614(3) -0.0834(9) -0.1841(4) 0.083(3) Uani 1 1 d . . . . .
H28 H -0.0657 -0.1702 -0.1920 0.099 Uiso 1 1 calc R . . . .
C29 C 0.14788(16) -0.0816(5) 0.2714(2) 0.0395(13) Uani 1 1 d . . . . .
C30 C 0.15697(15) -0.2018(5) 0.2543(2) 0.0385(12) Uani 1 1 d . . . . .
H30 H 0.1733 -0.2076 0.2330 0.046 Uiso 1 1 calc R . . . .
C31 C 0.14177(15) -0.3128(5) 0.2691(2) 0.0363(12) Uani 1 1 d . . . . .
C32 C 0.11715(17) -0.3048(5) 0.3015(2) 0.0395(13) Uani 1 1 d . . . . .
H32 H 0.1069 -0.3785 0.3113 0.047 Uiso 1 1 calc R . . . .
C33 C 0.10844(19) -0.1865(5) 0.3187(3) 0.0455(14) Uani 1 1 d . . . . .
C34 C 0.12376(18) -0.0742(5) 0.3046(3) 0.0479(15) Uani 1 1 d . . . . .
H34 H 0.1180 0.0047 0.3171 0.057 Uiso 1 1 calc R . . . .
C35 C 0.16327(16) 0.0411(5) 0.2535(3) 0.0459(15) Uani 1 1 d . . . . .
C36 C 0.15227(15) -0.4426(5) 0.2520(2) 0.0365(12) Uani 1 1 d . . . . .
C37 C 0.23832(18) 0.2204(6) 0.1730(3) 0.0495(15) Uani 1 1 d . . . . .
H37 H 0.2385 0.1344 0.1828 0.059 Uiso 0.5 1 calc R . . A 1
H37A H 0.2335 0.1353 0.1791 0.059 Uiso 0.5 1 calc R . . B 2
C39 C 0.2309(2) 0.4256(6) 0.1708(3) 0.0607(18) Uani 1 1 d . . . . .
H39 H 0.2225 0.5076 0.1744 0.073 Uiso 0.5 1 calc R . . C 1
H39A H 0.2258 0.5070 0.1816 0.073 Uiso 0.5 1 calc R . . D 2
C40 C 0.2738(3) 0.1789(15) 0.1036(5) 0.0577(15) Uani 0.5 1 d . . . . .
H40A H 0.2967 0.2156 0.1009 0.069 Uiso 0.25 1 calc R . . E 1
H40B H 0.2798 0.0994 0.1254 0.069 Uiso 0.25 1 calc R . . E 1
H40C H 0.2820 0.0963 0.1216 0.069 Uiso 0.25 1 calc R . . F 2
H40D H 0.2955 0.2209 0.0991 0.069 Uiso 0.25 1 calc R . . F 2
C41 C 0.24531(16) 0.1561(10) 0.0419(3) 0.0577(15) Uani 0.5 1 d . . . I .
C42 C 0.20779(18) 0.1845(9) 0.0306(3) 0.0577(15) Uani 0.5 1 d G . . . .
H42 H 0.2004 0.2280 0.0586 0.069 Uiso 0.5 1 calc R . . I .
C43 C 0.18128(14) 0.1481(10) -0.0225(3) 0.0577(15) Uani 0.5 1 d G . . I .
H43 H 0.1562 0.1671 -0.0300 0.069 Uiso 0.5 1 calc R . . . .
C44 C 0.19229(17) 0.0831(10) -0.0643(3) 0.0577(15) Uani 0.5 1 d G . . . .
H44 H 0.1746 0.0587 -0.0998 0.069 Uiso 0.5 1 calc R . . I .
C45 C 0.22982(19) 0.0547(9) -0.0530(3) 0.0577(15) Uani 0.5 1 d G . . I .
C46 C 0.25633(14) 0.0911(9) 0.0001(3) 0.049(3) Uani 0.5 1 d G . . . .
H46 H 0.2814 0.0721 0.0076 0.059 Uiso 0.5 1 calc R . . I .
C47 C 0.2416(4) -0.0017(14) -0.1023(5) 0.054(3) Uani 0.5 1 d . . . . .
H47A H 0.2659 -0.0424 -0.0869 0.065 Uiso 0.25 1 calc R . . G 1
H47B H 0.2235 -0.0636 -0.1251 0.065 Uiso 0.25 1 calc R . . G 1
H47C H 0.2616 -0.0627 -0.0855 0.065 Uiso 0.25 1 calc R . . H 2
H47D H 0.2207 -0.0480 -0.1291 0.065 Uiso 0.25 1 calc R . . H 2
N10 N 0.2542(6) 0.275(2) 0.1345(9) 0.044(3) Uani 0.5 1 d . . . I 1
C38 C 0.2571(5) 0.389(2) 0.1375(10) 0.044(3) Uani 0.5 1 d . . . I 1
C38A C 0.2612(8) 0.254(3) 0.1436(12) 0.044(3) Uani 0.5 1 d . . . I 2
N10A N 0.2459(4) 0.4070(18) 0.1351(8) 0.044(3) Uani 0.5 1 d . . . I 2

loop_
_atom_site_aniso_label
_atom_site_aniso_U_11
_atom_site_aniso_U_22
_atom_site_aniso_U_33
_atom_site_aniso_U_23
_atom_site_aniso_U_13
_atom_site_aniso_U_12
Cd1 0.0373(2) 0.0275(2) 0.0452(3) -0.00140(16) 0.01163(17) 0.00100(16)
Cd2 0.1434(9) 0.0529(5) 0.0649(5) 0.000 0.0542(5) 0.000
S1 0.1072(15) 0.0372(8) 0.0663(11) 0.0050(7) 0.0594(11) 0.0104(9)
O1 0.058(3) 0.049(3) 0.087(3) 0.016(2) 0.039(3) -0.002(2)
O2 0.079(3) 0.027(2) 0.071(3) -0.004(2) 0.025(3) -0.011(2)
O3 0.065(3) 0.045(2) 0.075(3) -0.010(2) 0.042(3) 0.000(2)
O4 0.060(2) 0.030(2) 0.063(3) -0.0010(18) 0.027(2) 0.0026(19)
O5 0.226(9) 0.068(4) 0.187(8) 0.024(4) 0.172(8) 0.008(5)
O6 0.193(8) 0.151(7) 0.119(6) -0.075(5) 0.105(6) -0.055(6)
O7 0.119(6) 0.260(10) 0.109(6) 0.077(6) 0.086(5) 0.091(7)
O8 0.139(9) 0.075(6) 0.172(11) 0.000 0.076(8) 0.000
O9 0.080(4) 0.170(7) 0.104(5) -0.042(5) 0.048(4) -0.031(4)
N1 0.0438(15) 0.141(3) 0.0488(17) 0.0109(19) 0.0134(13) -0.0097(18)
N2 0.0438(15) 0.141(3) 0.0488(17) 0.0109(19) 0.0134(13) -0.0097(18)
N3 0.079(4) 0.079(4) 0.054(4) 0.015(3) 0.027(3) 0.032(4)
N4 0.119(6) 0.054(4) 0.071(5) -0.006(3) 0.014(4) 0.023(4)
N5 0.040(2) 0.042(3) 0.044(3) -0.003(2) 0.012(2) 0.000(2)
N6 0.040(3) 0.058(3) 0.050(3) -0.005(2) 0.005(2) 0.002(2)
N7 0.055(3) 0.088(5) 0.042(3) 0.000(3) 0.015(3) -0.015(3)
N8 0.088(4) 0.059(4) 0.052(3) -0.003(3) 0.029(3) -0.025(3)
N9 0.049(3) 0.043(3) 0.044(3) -0.003(2) 0.015(2) 0.005(2)
C1 0.0438(15) 0.141(3) 0.0488(17) 0.0109(19) 0.0134(13) -0.0097(18)
C2 0.0438(15) 0.141(3) 0.0488(17) 0.0109(19) 0.0134(13) -0.0097(18)
C3 0.0438(15) 0.141(3) 0.0488(17) 0.0109(19) 0.0134(13) -0.0097(18)
C4 0.047(3) 0.071(5) 0.057(4) 0.004(3) 0.005(3) -0.016(3)
C5 0.037(3) 0.049(3) 0.054(4) -0.005(3) 0.012(3) -0.007(3)
C6 0.049(3) 0.050(4) 0.056(4) -0.004(3) 0.021(3) -0.001(3)
C7 0.051(4) 0.077(5) 0.073(5) 0.019(4) 0.026(4) 0.011(4)
C8 0.060(5) 0.069(5) 0.127(9) 0.009(5) 0.025(5) 0.022(4)
C9 0.065(5) 0.072(5) 0.111(8) -0.035(5) 0.014(5) 0.015(4)
C10 0.040(3) 0.101(6) 0.059(5) -0.024(4) 0.007(3) 0.007(4)
C11 0.077(6) 0.143(9) 0.084(6) 0.045(6) 0.039(5) 0.020(6)
C12 0.150(10) 0.088(7) 0.096(8) -0.032(6) 0.009(7) 0.065(7)
C13 0.082(6) 0.074(5) 0.085(6) -0.017(5) 0.026(5) 0.010(5)
C14 0.090(6) 0.059(5) 0.097(7) -0.014(4) 0.025(5) 0.017(4)
C15 0.043(3) 0.061(4) 0.053(4) -0.010(3) 0.006(3) 0.009(3)
C16 0.047(3) 0.035(3) 0.057(4) -0.005(3) 0.027(3) -0.001(2)
C17 0.050(3) 0.052(4) 0.047(4) -0.012(3) 0.020(3) -0.010(3)
C18 0.060(4) 0.072(5) 0.071(5) 0.007(4) -0.008(4) 0.009(4)
C19 0.045(4) 0.114(7) 0.047(4) -0.010(4) 0.008(3) 0.017(4)
C20 0.0538(17) 0.162(4) 0.0518(19) -0.007(2) 0.0122(15) 0.000(2)
C21 0.0538(17) 0.162(4) 0.0518(19) -0.007(2) 0.0122(15) 0.000(2)
C22 0.0538(17) 0.162(4) 0.0518(19) -0.007(2) 0.0122(15) 0.000(2)
C23 0.0538(17) 0.162(4) 0.0518(19) -0.007(2) 0.0122(15) 0.000(2)
C24 0.0538(17) 0.162(4) 0.0518(19) -0.007(2) 0.0122(15) 0.000(2)
C25 0.0538(17) 0.162(4) 0.0518(19) -0.007(2) 0.0122(15) 0.000(2)
C26 0.071(4) 0.067(5) 0.057(4) -0.013(3) 0.031(4) -0.028(4)
C27 0.086(6) 0.094(7) 0.078(6) 0.024(5) 0.035(5) -0.026(5)
C28 0.093(6) 0.074(6) 0.083(6) 0.018(5) 0.032(5) -0.031(5)
C29 0.048(3) 0.027(3) 0.041(3) 0.003(2) 0.011(3) 0.003(2)
C30 0.037(3) 0.038(3) 0.040(3) 0.001(2) 0.013(2) 0.006(2)
C31 0.045(3) 0.028(3) 0.031(3) 0.001(2) 0.008(2) 0.002(2)
C32 0.054(3) 0.024(2) 0.043(3) 0.000(2) 0.019(3) 0.000(2)
C33 0.071(4) 0.027(3) 0.047(3) 0.004(2) 0.032(3) 0.003(3)
C34 0.078(4) 0.018(2) 0.055(4) 0.000(2) 0.031(3) 0.003(3)
C35 0.039(3) 0.035(3) 0.055(4) 0.006(3) 0.004(3) 0.000(2)
C36 0.040(3) 0.029(3) 0.038(3) -0.001(2) 0.010(2) 0.003(2)
C37 0.055(4) 0.040(3) 0.063(4) -0.002(3) 0.032(3) 0.000(3)
C39 0.081(5) 0.044(4) 0.054(4) -0.003(3) 0.019(4) 0.010(3)
C40 0.030(2) 0.107(5) 0.037(3) -0.005(3) 0.012(2) 0.002(3)
C41 0.030(2) 0.107(5) 0.037(3) -0.005(3) 0.012(2) 0.002(3)
C42 0.030(2) 0.107(5) 0.037(3) -0.005(3) 0.012(2) 0.002(3)
C43 0.030(2) 0.107(5) 0.037(3) -0.005(3) 0.012(2) 0.002(3)
C44 0.030(2) 0.107(5) 0.037(3) -0.005(3) 0.012(2) 0.002(3)
C45 0.030(2) 0.107(5) 0.037(3) -0.005(3) 0.012(2) 0.002(3)
C46 0.031(5) 0.075(9) 0.052(7) -0.002(6) 0.028(5) 0.005(6)
C47 0.069(8) 0.065(8) 0.044(7) -0.007(6) 0.040(6) -0.016(7)
N10 0.043(7) 0.044(6) 0.049(4) 0.004(3) 0.018(5) 0.013(6)
C38 0.043(7) 0.044(6) 0.049(4) 0.004(3) 0.018(5) 0.013(6)
C38A 0.043(7) 0.044(6) 0.049(4) 0.004(3) 0.018(5) 0.013(6)
N10A 0.043(7) 0.044(6) 0.049(4) 0.004(3) 0.018(5) 0.013(6)

loop_
_atom_type_symbol
_atom_type_description
_atom_type_scat_dispersion_real
_atom_type_scat_dispersion_imag
_atom_type_scat_source
C C 0.0033 0.0016 'International Tables Vol C Tables 4.2.6.8 and 6.1.1.4'
H H 0.0000 0.0000 'International Tables Vol C Tables 4.2.6.8 and 6.1.1.4'
N N 0.0061 0.0033 'International Tables Vol C Tables 4.2.6.8 and 6.1.1.4'
O O 0.0106 0.0060 'International Tables Vol C Tables 4.2.6.8 and 6.1.1.4'
S S 0.1246 0.1234 'International Tables Vol C Tables 4.2.6.8 and 6.1.1.4'
Cd Cd -0.8075 1.2024 'International Tables Vol C Tables 4.2.6.8 and 6.1.1.4'

loop_
_geom_angle_atom_site_label_1
_geom_angle_atom_site_label_2
_geom_angle_atom_site_label_3
_geom_angle
_geom_angle_site_symmetry_1
_geom_angle_site_symmetry_3
O2 Cd1 O3 145.43(16) . 1_565
O2 Cd1 O4 92.89(16) . 1_565
O2 Cd1 N1 87.7(2) . .
O2 Cd1 N5 95.89(17) . .
O2 Cd1 N9 129.98(17) . .
O4 Cd1 O3 53.29(14) 1_565 1_565
N1 Cd1 O3 86.3(2) . 1_565
N1 Cd1 O4 91.3(2) . 1_565
N5 Cd1 O3 91.73(16) . 1_565
N5 Cd1 O4 90.36(16) . 1_565
N5 Cd1 N1 175.92(19) . .
N9 Cd1 O3 83.54(15) . 1_565
N9 Cd1 O4 136.82(15) . 1_565
N9 Cd1 N1 86.2(2) . .
N9 Cd1 N5 90.02(17) . .
N4 Cd2 N4 89.4(4) 2_656 .
N8 Cd2 N4 99.9(3) 3_556 .
N8 Cd2 N4 99.9(3) 4 2_656
N8 Cd2 N4 103.2(3) 4 .
N8 Cd2 N4 103.2(3) 3_556 2_656
N8 Cd2 N8 147.2(3) 4 3_556
O5 S1 O6 109.1(6) . .
O5 S1 C33 106.1(3) . .
O6 S1 C33 105.6(4) . .
O7 S1 O5 116.8(6) . .
O7 S1 O6 112.6(6) . .
O7 S1 C33 105.8(3) . .
C35 O2 Cd1 106.7(4) . .
C36 O3 Cd1 89.0(3) . 1_545
C36 O4 Cd1 95.1(3) . 1_545
H8A O8 H8B 109.6 . .
H9A O9 H9B 143.2 . .
C1 N1 Cd1 128.3(5) . .
C1 N1 C2 103.6(6) . .
C2 N1 Cd1 127.6(5) . .
C1 N2 C4 128.9(7) . .
C3 N2 C1 104.7(6) . .
C3 N2 C4 125.7(6) . .
C12 N3 C11 128.0(9) . .
C12 N3 C14 105.0(8) . .
C14 N3 C11 126.9(8) . .
C12 N4 Cd2 125.8(6) . .
C12 N4 C13 105.4(8) . .
C13 N4 Cd2 128.6(7) . .
C15 N5 Cd1 129.5(4) . .
C15 N5 C16 104.6(5) . .
C16 N5 Cd1 125.1(4) . .
C15 N6 C18 127.0(6) . .
C17 N6 C15 108.2(5) . .
C17 N6 C18 124.8(6) . .
C26 N7 C25 125.6(7) . .
C26 N7 C27 105.9(7) . .
C27 N7 C25 128.4(8) . .
C26 N8 Cd2 127.0(5) . 3_444
C26 N8 C28 105.3(7) . .
C28 N8 Cd2 127.7(6) . 3_444
C37 N9 Cd1 128.3(4) . .
C39 N9 Cd1 123.5(4) . .
C39 N9 C37 106.1(6) . .
N1 C1 N2 114.9(7) . .
N1 C1 H1 122.6 . .
N2 C1 H1 122.6 . .
N1 C2 H2 125.7 . .
N1 C2 C3 108.7(7) . .
C3 C2 H2 125.7 . .
N2 C3 C2 107.6(7) . .
N2 C3 H3 126.2 . .
C2 C3 H3 126.2 . .
N2 C4 H4A 109.6 . .
N2 C4 H4B 109.6 . .
N2 C4 C5 110.1(6) . .
H4A C4 H4B 108.2 . .
C5 C4 H4A 109.6 . .
C5 C4 H4B 109.6 . .
C6 C5 C4 119.8(6) . .
C10 C5 C4 120.2(6) . .
C10 C5 C6 119.9(7) . .
C5 C6 H6 119.8 . .
C7 C6 C5 120.4(7) . .
C7 C6 H6 119.8 . .
C6 C7 C11 120.1(8) . .
C8 C7 C6 118.7(8) . .
C8 C7 C11 121.1(8) . .
C7 C8 H8 120.0 . .
C9 C8 C7 120.0(8) . .
C9 C8 H8 120.0 . .
C8 C9 H9 119.0 . .
C10 C9 C8 122.1(8) . .
C10 C9 H9 119.0 . .
C5 C10 H10 120.6 . .
C9 C10 C5 118.8(7) . .
C9 C10 H10 120.6 . .
N3 C11 C7 113.0(7) . .
N3 C11 H11A 109.0 . .
N3 C11 H11B 109.0 . .
C7 C11 H11A 109.0 . .
C7 C11 H11B 109.0 . .
H11A C11 H11B 107.8 . .
N3 C12 H12 123.1 . .
N4 C12 N3 113.8(8) . .
N4 C12 H12 123.1 . .
N4 C13 H13 125.1 . .
N4 C13 C14 109.9(8) . .
C14 C13 H13 125.1 . .
N3 C14 H14 127.1 . .
C13 C14 N3 105.8(7) . .
C13 C14 H14 127.1 . .
N5 C15 N6 110.5(6) . .
N5 C15 H15 124.7 . .
N6 C15 H15 124.7 . .
N5 C16 H16 124.3 . .
N5 C16 C17 111.4(5) . .
C17 C16 H16 124.3 . .
N6 C17 C16 105.2(5) . .
N6 C17 H17 127.4 . .
C16 C17 H17 127.4 . .
N6 C18 H18A 109.1 . .
N6 C18 H18B 109.1 . .
N6 C18 C19 112.6(6) . .
H18A C18 H18B 107.8 . .
C19 C18 H18A 109.1 . .
C19 C18 H18B 109.1 . .
C20 C19 C18 118.9(8) . .
C24 C19 C18 123.5(7) . .
C24 C19 C20 117.6(8) . .
C19 C20 H20 119.1 . .
C21 C20 C19 121.9(9) . .
C21 C20 H20 119.1 . .
C20 C21 C25 119.7(8) . .
C22 C21 C20 119.5(7) . .
C22 C21 C25 120.6(8) . .
C21 C22 H22 119.7 . .
C21 C22 C23 120.6(9) . .
C23 C22 H22 119.7 . .
C22 C23 H23 120.4 . .
C22 C23 C24 119.1(9) . .
C24 C23 H23 120.4 . .
C19 C24 C23 121.2(7) . .
C19 C24 H24 119.4 . .
C23 C24 H24 119.4 . .
N7 C25 C21 112.2(8) . .
N7 C25 H25A 109.2 . .
N7 C25 H25B 109.2 . .
C21 C25 H25A 109.2 . .
C21 C25 H25B 109.2 . .
H25A C25 H25B 107.9 . .
N7 C26 H26 123.7 . .
N8 C26 N7 112.5(7) . .
N8 C26 H26 123.7 . .
N7 C27 H27 126.3 . .
C28 C27 N7 107.3(8) . .
C28 C27 H27 126.3 . .
N8 C28 H28 125.5 . .
C27 C28 N8 108.9(8) . .
C27 C28 H28 125.5 . .
C30 C29 C34 119.2(5) . .
C30 C29 C35 121.0(6) . .
C34 C29 C35 119.8(5) . .
C29 C30 H30 119.7 . .
C31 C30 C29 120.6(6) . .
C31 C30 H30 119.7 . .
C30 C31 C32 120.0(5) . .
C30 C31 C36 120.6(5) . .
C32 C31 C36 119.4(5) . .
C31 C32 H32 120.3 . .
C33 C32 C31 119.4(5) . .
C33 C32 H32 120.3 . .
C32 C33 S1 121.0(4) . .
C32 C33 C34 121.2(6) . .
C34 C33 S1 117.9(4) . .
C29 C34 H34 120.2 . .
C33 C34 C29 119.7(5) . .
C33 C34 H34 120.2 . .
O1 C35 O2 125.5(6) . .
O1 C35 C29 120.3(5) . .
O2 C35 C29 114.2(6) . .
O3 C36 O4 122.0(5) . .
O3 C36 C31 118.8(5) . .
O4 C36 C31 119.2(5) . .
N9 C37 H37 127.0 . .
N9 C37 H37A 122.0 . .
N9 C37 N10 105.9(11) . .
N10 C37 H37 127.0 . .
C38A C37 N9 116.0(14) . .
C38A C37 H37A 122.0 . .
N9 C39 H39 126.1 . .
N9 C39 H39A 123.0 . .
N9 C39 C38 107.7(11) . .
C38 C39 H39 126.1 . .
N10A C39 N9 114.0(11) . .
N10A C39 H39A 123.0 . .
H40A C40 H40B 108.8 . .
H40C C40 H40D 107.3 . .
C41 C40 H40A 110.7 . .
C41 C40 H40B 110.7 . .
C41 C40 H40C 108.1 . .
C41 C40 H40D 108.1 . .
C41 C40 N10 105.4(11) . .
N10 C40 H40A 110.7 . .
N10 C40 H40B 110.7 . .
C38A C40 H40C 108.1 . .
C38A C40 H40D 108.1 . .
C38A C40 C41 116.6(13) . .
C42 C41 C40 119.9(6) . .
C42 C41 C46 120.0 . .
C46 C41 C40 119.5(6) . .
C41 C42 H42 120.0 . .
C41 C42 C43 120.0 . .
C43 C42 H42 120.0 . .
C42 C43 H43 120.0 . .
C42 C43 C44 120.0 . .
C44 C43 H43 120.0 . .
C43 C44 H44 120.0 . .
C45 C44 C43 120.0 . .
C45 C44 H44 120.0 . .
C44 C45 C46 120.0 . .
C44 C45 C47 118.7(7) . .
C46 C45 C47 120.8(7) . .
C41 C46 H46 120.0 . .
C45 C46 C41 120.0 . .
C45 C46 H46 120.0 . .
C45 C47 H47A 111.3 . .
C45 C47 H47B 111.3 . .
C45 C47 H47C 108.9 . .
C45 C47 H47D 108.9 . .
H47A C47 H47B 109.2 . .
H47C C47 H47D 107.7 . .
C38 C47 C45 102.5(12) 7 .
C38 C47 H47A 111.3 7 .
C38 C47 H47B 111.3 7 .
N10A C47 C45 113.5(12) 7 .
N10A C47 H47C 108.9 7 .
N10A C47 H47D 108.9 7 .
C37 N10 C40 115.5(15) . .
C38 N10 C37 115(2) . .
C38 N10 C40 128(2) . .
C47 C38 C39 104.9(14) 7 .
N10 C38 C39 103(2) . .
N10 C38 C47 142(3) . 7
C37 C38A C40 129(2) . .
C37 C38A N10A 93.0(18) . .
C40 C38A N10A 127.6(19) . .
C39 N10A C47 127.3(16) . 7
C39 N10A C38A 107.1(17) . .
C47 N10A C38A 123.5(16) 7 .

loop_
_geom_bond_atom_site_label_1
_geom_bond_atom_site_label_2
_geom_bond_distance
_geom_bond_site_symmetry_2
Cd1 O2 2.261(4) .
Cd1 O3 2.536(5) 1_565
Cd1 O4 2.395(4) 1_565
Cd1 N1 2.373(6) .
Cd1 N5 2.372(5) .
Cd1 N9 2.313(5) .
Cd2 N4 2.308(8) .
Cd2 N4 2.308(8) 2_656
Cd2 N8 2.205(6) 4
Cd2 N8 2.205(6) 3_556
S1 O5 1.416(6) .
S1 O6 1.437(7) .
S1 O7 1.401(7) .
S1 C33 1.805(7) .
O1 C35 1.240(8) .
O2 C35 1.279(8) .
O3 Cd1 2.536(5) 1_545
O3 C36 1.258(7) .
O4 Cd1 2.395(4) 1_545
O4 C36 1.275(7) .
O8 H8A 0.8499 .
O8 H8B 0.8500 .
O9 H9A 0.8489 .
O9 H9B 0.8496 .
N1 C1 1.301(9) .
N1 C2 1.335(9) .
N2 C1 1.335(9) .
N2 C3 1.313(9) .
N2 C4 1.478(8) .
N3 C11 1.474(11) .
N3 C12 1.324(12) .
N3 C14 1.364(10) .
N4 C12 1.272(14) .
N4 C13 1.336(10) .
N5 C15 1.341(7) .
N5 C16 1.366(7) .
N6 C15 1.365(8) .
N6 C17 1.358(8) .
N6 C18 1.478(8) .
N7 C25 1.436(12) .
N7 C26 1.323(9) .
N7 C27 1.379(11) .
N8 Cd2 2.205(6) 3_444
N8 C26 1.315(9) .
N8 C28 1.376(10) .
N9 C37 1.377(8) .
N9 C39 1.327(8) .
C1 H1 0.9300 .
C2 H2 0.9300 .
C2 C3 1.393(10) .
C3 H3 0.9300 .
C4 H4A 0.9700 .
C4 H4B 0.9700 .
C4 C5 1.513(9) .
C5 C6 1.407(9) .
C5 C10 1.389(10) .
C6 H6 0.9300 .
C6 C7 1.393(10) .
C7 C8 1.391(12) .
C7 C11 1.518(12) .
C8 H8 0.9300 .
C8 C9 1.383(13) .
C9 H9 0.9300 .
C9 C10 1.371(12) .
C10 H10 0.9300 .
C11 H11A 0.9700 .
C11 H11B 0.9700 .
C12 H12 0.9300 .
C13 H13 0.9300 .
C13 C14 1.348(12) .
C14 H14 0.9300 .
C15 H15 0.9300 .
C16 H16 0.9300 .
C16 C17 1.368(9) .
C17 H17 0.9300 .
C18 H18A 0.9700 .
C18 H18B 0.9700 .
C18 C19 1.534(11) .
C19 C20 1.406(10) .
C19 C24 1.390(12) .
C20 H20 0.9300 .
C20 C21 1.381(12) .
C21 C22 1.380(13) .
C21 C25 1.514(10) .
C22 H22 0.9300 .
C22 C23 1.394(11) .
C23 H23 0.9300 .
C23 C24 1.403(12) .
C24 H24 0.9300 .
C25 H25A 0.9700 .
C25 H25B 0.9700 .
C26 H26 0.9300 .
C27 H27 0.9300 .
C27 C28 1.337(13) .
C28 H28 0.9300 .
C29 C30 1.401(7) .
C29 C34 1.405(9) .
C29 C35 1.530(8) .
C30 H30 0.9300 .
C30 C31 1.394(8) .
C31 C32 1.407(8) .
C31 C36 1.510(7) .
C32 H32 0.9300 .
C32 C33 1.378(7) .
C33 C34 1.402(8) .
C34 H34 0.9300 .
C37 H37 0.9300 .
C37 H37A 0.9300 .
C37 N10 1.39(2) .
C37 C38A 1.34(3) .
C39 H39 0.9300 .
C39 H39A 0.9300 .
C39 C38 1.520(19) .
C39 N10A 1.194(17) .
C40 H40A 0.9700 .
C40 H40B 0.9700 .
C40 H40C 0.9700 .
C40 H40D 0.9700 .
C40 C41 1.536(12) .
C40 N10 1.58(3) .
C40 C38A 1.44(3) .
C41 C42 1.3900 .
C41 C46 1.3900 .
C42 H42 0.9300 .
C42 C43 1.3900 .
C43 H43 0.9300 .
C43 C44 1.3900 .
C44 H44 0.9300 .
C44 C45 1.3900 .
C45 C46 1.3900 .
C45 C47 1.521(13) .
C46 H46 0.9300 .
C47 H47A 0.9700 .
C47 H47B 0.9700 .
C47 H47C 0.9700 .
C47 H47D 0.9700 .
C47 C38 1.46(3) 7
C47 N10A 1.44(2) 7
N10 C38 1.19(4) .
C38 C47 1.46(3) 7
C38A N10A 1.69(4) .
N10A C47 1.44(2) 7

loop_
_geom_torsion_atom_site_label_1
_geom_torsion_atom_site_label_2
_geom_torsion_atom_site_label_3
_geom_torsion_atom_site_label_4
_geom_torsion
_geom_torsion_site_symmetry_1
_geom_torsion_site_symmetry_4
Cd1 O2 C35 O1 6.0(7) . .
Cd1 O2 C35 C29 -173.5(4) . .
Cd1 O3 C36 O4 -7.8(5) 1_545 .
Cd1 O3 C36 C31 172.1(4) 1_545 .
Cd1 O4 C36 O3 8.3(6) 1_545 .
Cd1 O4 C36 C31 -171.6(4) 1_545 .
Cd1 N1 C1 N2 179.7(6) . .
Cd1 N1 C2 C3 -179.4(6) . .
Cd1 N5 C15 N6 170.8(4) . .
Cd1 N5 C16 C17 -172.0(4) . .
Cd1 N9 C37 N10 160.1(10) . .
Cd1 N9 C37 C38A 172.1(13) . .
Cd1 N9 C39 C38 -169.9(9) . .
Cd1 N9 C39 N10A -157.3(9) . .
Cd2 N4 C12 N3 -176.6(6) . .
Cd2 N4 C13 C14 174.7(6) . .
Cd2 N8 C26 N7 179.3(4) 3_444 .
Cd2 N8 C28 C27 -179.1(6) 3_444 .
S1 C33 C34 C29 -178.5(5) . .
O5 S1 C33 C32 20.7(8) . .
O5 S1 C33 C34 -159.6(7) . .
O6 S1 C33 C32 136.4(7) . .
O6 S1 C33 C34 -43.9(7) . .
O7 S1 C33 C32 -103.9(7) . .
O7 S1 C33 C34 75.7(7) . .
N1 C2 C3 N2 -5.7(12) . .
N2 C4 C5 C6 -104.0(7) . .
N2 C4 C5 C10 72.6(8) . .
N4 C13 C14 N3 1.7(11) . .
N5 C16 C17 N6 1.3(7) . .
N6 C18 C19 C20 -142.3(8) . .
N6 C18 C19 C24 36.9(12) . .
N7 C27 C28 N8 0.3(10) . .
N9 C37 N10 C40 -178.7(12) . .
N9 C37 N10 C38 14(3) . .
N9 C37 C38A C40 -161.0(16) . .
N9 C37 C38A N10A -15(2) . .
N9 C39 C38 C47 166.9(12) . 7
N9 C39 C38 N10 13(2) . .
N9 C39 N10A C47 179.5(13) . 7
N9 C39 N10A C38A -17(2) . .
C1 N1 C2 C3 7.6(11) . .
C1 N2 C3 C2 1.1(11) . .
C1 N2 C4 C5 -106.8(10) . .
C2 N1 C1 N2 -7.4(12) . .
C3 N2 C1 N1 4.0(12) . .
C3 N2 C4 C5 61.5(12) . .
C4 N2 C1 N1 174.2(9) . .
C4 N2 C3 C2 -169.5(8) . .
C4 C5 C6 C7 174.6(6) . .
C4 C5 C10 C9 -173.4(7) . .
C5 C6 C7 C8 0.5(10) . .
C5 C6 C7 C11 -178.3(6) . .
C6 C5 C10 C9 3.1(10) . .
C6 C7 C8 C9 -0.1(12) . .
C6 C7 C11 N3 -87.2(10) . .
C7 C8 C9 C10 1.4(13) . .
C8 C7 C11 N3 94.1(10) . .
C8 C9 C10 C5 -2.8(12) . .
C10 C5 C6 C7 -2.0(10) . .
C11 N3 C12 N4 179.5(8) . .
C11 N3 C14 C13 -179.4(8) . .
C11 C7 C8 C9 178.6(8) . .
C12 N3 C11 C7 109.2(12) . .
C12 N3 C14 C13 -2.4(11) . .
C12 N4 C13 C14 -0.2(12) . .
C13 N4 C12 N3 -1.5(14) . .
C14 N3 C11 C7 -74.5(11) . .
C14 N3 C12 N4 2.5(13) . .
C15 N5 C16 C17 -1.2(7) . .
C15 N6 C17 C16 -0.9(7) . .
C15 N6 C18 C19 -98.2(8) . .
C16 N5 C15 N6 0.5(7) . .
C17 N6 C15 N5 0.3(8) . .
C17 N6 C18 C19 85.5(9) . .
C18 N6 C15 N5 -176.5(6) . .
C18 N6 C17 C16 176.0(6) . .
C18 C19 C20 C21 -178.0(9) . .
C18 C19 C24 C23 177.7(9) . .
C19 C20 C21 C22 -2.2(16) . .
C19 C20 C21 C25 -177.2(9) . .
C20 C19 C24 C23 -3.0(15) . .
C20 C21 C22 C23 2.1(16) . .
C20 C21 C25 N7 86.6(13) . .
C21 C22 C23 C24 -2.4(16) . .
C22 C21 C25 N7 -88.3(11) . .
C22 C23 C24 C19 2.9(16) . .
C24 C19 C20 C21 2.7(14) . .
C25 N7 C26 N8 175.7(7) . .
C25 N7 C27 C28 -176.0(7) . .
C25 C21 C22 C23 177.0(10) . .
C26 N7 C25 C21 -85.1(10) . .
C26 N7 C27 C28 0.2(9) . .
C26 N8 C28 C27 -0.7(10) . .
C27 N7 C25 C21 90.5(10) . .
C27 N7 C26 N8 -0.7(9) . .
C28 N8 C26 N7 0.9(9) . .
C29 C30 C31 C32 -0.2(8) . .
C29 C30 C31 C36 -178.5(5) . .
C30 C29 C34 C33 -1.7(9) . .
C30 C29 C35 O1 9.0(8) . .
C30 C29 C35 O2 -171.5(5) . .
C30 C31 C32 C33 -0.3(8) . .
C30 C31 C36 O3 2.6(8) . .
C30 C31 C36 O4 -177.4(5) . .
C31 C32 C33 S1 179.5(4) . .
C31 C32 C33 C34 -0.2(10) . .
C32 C31 C36 O3 -175.7(5) . .
C32 C31 C36 O4 4.2(8) . .
C32 C33 C34 C29 1.2(10) . .
C34 C29 C30 C31 1.2(8) . .
C34 C29 C35 O1 -170.0(6) . .
C34 C29 C35 O2 9.5(8) . .
C35 C29 C30 C31 -177.8(5) . .
C35 C29 C34 C33 177.3(5) . .
C36 C31 C32 C33 178.1(5) . .
C37 N9 C39 C38 -5.0(11) . .
C37 N9 C39 N10A 7.6(12) . .
C37 N10 C38 C39 -17(3) . .
C37 N10 C38 C47 -152(2) . 7
C37 C38A N10A C39 19(2) . .
C37 C38A N10A C47 -176.6(12) . 7
C39 N9 C37 N10 -3.9(11) . .
C39 N9 C37 C38A 8.1(14) . .
C40 C41 C42 C43 -171.3(11) . .
C40 C41 C46 C45 171.3(11) . .
C40 N10 C38 C39 178.5(14) . .
C40 N10 C38 C47 43(5) . 7
C40 C38A N10A C39 165.8(19) . .
C40 C38A N10A C47 -30(4) . 7
C41 C40 N10 C37 99.7(15) . .
C41 C40 N10 C38 -95(3) . .
C41 C40 C38A C37 75(2) . .
C41 C40 C38A N10A -61(3) . .
C41 C42 C43 C44 0.0 . .
C42 C41 C46 C45 0.0 . .
C42 C43 C44 C45 0.0 . .
C43 C44 C45 C46 0.0 . .
C43 C44 C45 C47 -172.6(10) . .
C44 C45 C46 C41 0.0 . .
C44 C45 C47 C38 79.3(12) . 7
C44 C45 C47 N10A 94.1(12) . 7
C46 C41 C42 C43 0.0 . .
C46 C45 C47 C38 -93.3(13) . 7
C46 C45 C47 N10A -78.4(13) . 7
C47 C45 C46 C41 172.5(10) . .
N10 C40 C41 C42 -18.8(15) . .
N10 C40 C41 C46 169.9(10) . .
C38A C40 C41 C42 -12.5(19) . .
C38A C40 C41 C46 176.2(14) . .
